data_2008435
loop_
_publ_author_name
'Xu, Jiaxi'
'Li, Xiaoyu'
'Wang, Zhemin'
'Yang, Qingchuan'
'Yan, Chunhua'

_publ_section_title
;Methyl
 (2<i>S</i>)-2-[(5<i>R</i>)-3,5-diphenyl-4,5-dihydro-1,2,4-oxadiazol-4-yl]-3-phenylpropanoate
;
_journal_issue 4
_journal_name_full 'Acta Crystallographica Section C'
_journal_page_first 650
_journal_page_last 652
_journal_paper_doi 10.1107/S0108270198015492
_journal_volume 55
_journal_year 1999
_chemical_formula_sum 'C24 H22 N2 O3'
_chemical_formula_weight 386.44
_chemical_melting_point .103E-101
_chemical_name_common 4,5-dihydro-1,2,4-oxadiazole
_chemical_name_systematic
;
Methyl
(2S)-2-[(5R)-diphenyl-4,5-dihydro-1,2,4-oxadiazol-4-yl]-3-phenylpropanoate
;
_space_group_IT_number 19
_symmetry_cell_setting orthorhombic
_symmetry_space_group_name_Hall 'P 2ac 2ab'
_symmetry_space_group_name_H-M 'P 21 21 21'
_audit_creation_method SHELXL-97
_cell_angle_alpha 90.00
_cell_angle_beta 90.00
_cell_angle_gamma 90.00
_cell_formula_units_Z 4
_cell_length_a 14.671(4)
_cell_length_b 15.135(2)
_cell_length_c 9.328(2)
_cell_measurement_reflns_used 136
_cell_measurement_temperature 293(2)
_cell_measurement_theta_max 25.0
_cell_measurement_theta_min 2.0
_cell_volume 2071.2(8)
_computing_cell_refinement 'Rigaku R-AXIS IIC Data Processing Software'
_computing_data_collection 'Rigaku R-AXIS IIC Operation Software'
_computing_data_reduction 'Rigaku R-AXIS IIC Data Processing Software'
_computing_molecular_graphics 'SHELXTL (Sheldrick, 1995)'
_computing_publication_material SHELXL97
_computing_structure_refinement 'SHELXL97 (Sheldrick, 1997)'
_computing_structure_solution 'SHELXS97 (Sheldrick, 1997)'
_diffrn_ambient_temperature 293(2)
_diffrn_measured_fraction_theta_full 0.884
_diffrn_measured_fraction_theta_max 0.884
_diffrn_measurement_device_type 'Rigaku R-AXIS IIC Image Plate diffractometer'
_diffrn_measurement_method 'oscillation IP photos'
_diffrn_radiation_monochromator graphite
_diffrn_radiation_source 'Rotating-anode generator'
_diffrn_radiation_type MoK\a
_diffrn_radiation_wavelength 0.71073
_diffrn_reflns_av_R_equivalents 0.0385
_diffrn_reflns_av_sigmaI/netI 0.0658
_diffrn_reflns_limit_h_max 17
_diffrn_reflns_limit_h_min 0
_diffrn_reflns_limit_k_max 17
_diffrn_reflns_limit_k_min -18
_diffrn_reflns_limit_l_max 11
_diffrn_reflns_limit_l_min -11
_diffrn_reflns_number 5627
_diffrn_reflns_theta_full 25.67
_diffrn_reflns_theta_max 25.67
_diffrn_reflns_theta_min 1.93
_diffrn_standards_decay_% none
_diffrn_standards_interval_count 100
_diffrn_standards_number 3
_exptl_absorpt_coefficient_mu 0.082
_exptl_absorpt_correction_type none
_exptl_crystal_colour colorless
_exptl_crystal_density_diffrn 1.239
_exptl_crystal_density_method 'not measured'
_exptl_crystal_description prism
_exptl_crystal_F_000 816
_exptl_crystal_size_max 0.3
_exptl_crystal_size_mid 0.2
_exptl_crystal_size_min 0.2
_refine_diff_density_max 0.112
_refine_diff_density_min -0.107
_refine_ls_abs_structure_details 'Flack (1983)'
_refine_ls_abs_structure_Flack 0.4(2)
_refine_ls_extinction_coef 0.024(2)
_refine_ls_extinction_method 'SHELXL93 (Sheldrick, 1993)'
_refine_ls_goodness_of_fit_ref 1.096
_refine_ls_hydrogen_treatment mixed
_refine_ls_matrix_type full
_refine_ls_number_parameters 263
_refine_ls_number_reflns 3262
_refine_ls_number_restraints 0
_refine_ls_restrained_S_all 1.096
_refine_ls_R_factor_all 0.0762
_refine_ls_R_factor_gt 0.0549
_refine_ls_shift/su_max 0.001
_refine_ls_shift/su_mean 0.000
_refine_ls_structure_factor_coef Fsqd
_refine_ls_weighting_details 'w = 1/[\s^2^(Fo^2^)+(0.0499P)^2^] where P=(Fo^2^+2Fc^2^)/3'
_refine_ls_weighting_scheme calc
_refine_ls_wR_factor_ref 0.1228
_reflns_number_gt 2720
_reflns_number_total 3262
_reflns_threshold_expression I>2\s(I)
_cod_data_source_file ta1227.cif
_cod_data_source_block Xu1
_cod_depositor_comments
;
The following automatic conversions were performed:

'_refine_ls_weighting_scheme' value 'calc w =
1/[\s^2^(Fo^2^)+(0.0499P)^2^] where P=(Fo^2^+2Fc^2^)/3' was changed
to 'calc'. New tag '_refine_ls_weighting_details' was created. The
value of the new tag was set to 'w = 1/[\s^2^(Fo^2^)+(0.0499P)^2^]
where P=(Fo^2^+2Fc^2^)/3'.

Automatic conversion script
Id: cif_fix_values 3143 2015-03-26 13:38:13Z robertas 
;
_cod_database_code 2008435
_cod_database_fobs_code 2008435

loop_
_symmetry_equiv_pos_as_xyz
'x, y, z'
'-x+1/2, -y, z+1/2'
'-x, y+1/2, -z+1/2'
'x+1/2, -y+1/2, -z'

loop_
_atom_site_label
_atom_site_fract_x
_atom_site_fract_y
_atom_site_fract_z
_atom_site_U_iso_or_equiv
_atom_site_adp_type
_atom_site_calc_flag
_atom_site_refinement_flags
_atom_site_occupancy
_atom_site_disorder_assembly
_atom_site_disorder_group
_atom_site_type_symbol
O1 0.54955(17) 0.31756(12) 0.5438(3) 0.0854(7) Uani d . 1 . . O
O2 0.61771(15) 0.52926(16) 0.9470(3) 0.0897(7) Uani d . 1 . . O
O3 0.66479(16) 0.45039(18) 0.7633(3) 0.1019(8) Uani d . 1 . . O
N1 0.49001(16) 0.44068(12) 0.6493(2) 0.0611(6) Uani d . 1 . . N
N2 0.54930(19) 0.38824(16) 0.4419(3) 0.0759(7) Uani d . 1 . . N
C1 0.5050(2) 0.34561(16) 0.6736(4) 0.0674(8) Uani d . 1 . . C
H1 0.5463 0.3375 0.7551 0.081 Uiso calc R 1 . . H
C2 0.4197(2) 0.29424(16) 0.6980(3) 0.0635(8) Uani d . 1 . . C
C3 0.4093(2) 0.24624(17) 0.8229(4) 0.0749(9) Uani d . 1 . . C
H3 0.4556 0.2462 0.8911 0.090 Uiso calc R 1 . . H
C4 0.3300(3) 0.1978(2) 0.8476(4) 0.0867(10) Uani d . 1 . . C
H4 0.3230 0.1663 0.9325 0.104 Uiso calc R 1 . . H
C5 0.2623(3) 0.1969(2) 0.7460(4) 0.0849(10) Uani d . 1 . . C
H5 0.2099 0.1636 0.7612 0.102 Uiso calc R 1 . . H
C6 0.2717(3) 0.2449(2) 0.6218(4) 0.0892(11) Uani d . 1 . . C
H6 0.2254 0.2449 0.5537 0.107 Uiso calc R 1 . . H
C7 0.3501(2) 0.29305(19) 0.5990(4) 0.0795(10) Uani d . 1 . . C
H7 0.3561 0.3255 0.5148 0.095 Uiso calc R 1 . . H
C8 0.5178(2) 0.45588(18) 0.5091(3) 0.0607(7) Uani d . 1 . . C
C9 0.5038(2) 0.54075(17) 0.4356(3) 0.0629(7) Uani d . 1 . . C
C10 0.4271(2) 0.59087(18) 0.4652(4) 0.0686(8) Uani d . 1 . . C
H10 0.3859 0.5719 0.5344 0.082 Uiso calc R 1 . . H
C11 0.4117(3) 0.6689(2) 0.3926(4) 0.0867(10) Uani d . 1 . . C
H11 0.3604 0.7025 0.4138 0.104 Uiso calc R 1 . . H
C12 0.4718(3) 0.6971(2) 0.2893(5) 0.0982(12) Uani d . 1 . . C
H12 0.4610 0.7497 0.2405 0.118 Uiso calc R 1 . . H
C13 0.5469(3) 0.6481(2) 0.2583(4) 0.0997(12) Uani d . 1 . . C
H13 0.5869 0.6671 0.1874 0.120 Uiso calc R 1 . . H
C14 0.5648(2) 0.5692(2) 0.3320(4) 0.0821(10) Uani d . 1 . . C
H14 0.6168 0.5365 0.3116 0.098 Uiso calc R 1 . . H
C15 0.51024(18) 0.50266(16) 0.7642(3) 0.0562(7) Uani d . 1 . . C
H15 0.5099 0.5615 0.7204 0.067 Uiso calc R 1 . . H
C16 0.4353(2) 0.50365(18) 0.8789(3) 0.0657(8) Uani d . 1 . . C
H16A 0.4224 0.4436 0.9089 0.079 Uiso calc R 1 . . H
H16B 0.4566 0.5362 0.9620 0.079 Uiso calc R 1 . . H
C17 0.34902(19) 0.54556(18) 0.8235(3) 0.0629(7) Uani d . 1 . . C
C18 0.3426(3) 0.63754(19) 0.8116(4) 0.0809(10) Uani d . 1 . . C
H18 0.3900 0.6729 0.8448 0.097 Uiso calc R 1 . . H
C19 0.2673(3) 0.6759(2) 0.7513(4) 0.0976(13) Uani d . 1 . . C
H19 0.2643 0.7371 0.7431 0.117 Uiso calc R 1 . . H
C20 0.1958(3) 0.6251(3) 0.7029(4) 0.0985(12) Uani d . 1 . . C
H20 0.1453 0.6514 0.6604 0.118 Uiso calc R 1 . . H
C21 0.2005(2) 0.5365(3) 0.7180(4) 0.0916(11) Uani d . 1 . . C
H21 0.1519 0.5018 0.6878 0.110 Uiso calc R 1 . . H
C22 0.2760(2) 0.4967(2) 0.7774(3) 0.0729(9) Uani d . 1 . . C
H22 0.2774 0.4355 0.7864 0.087 Uiso calc R 1 . . H
C23 0.6054(2) 0.48922(18) 0.8226(4) 0.0642(7) Uani d . 1 . . C
C24 0.7073(2) 0.5228(3) 1.0118(4) 0.1045(13) Uani d . 1 . . C
H24A 0.7077 0.5543 1.1011 0.157 Uiso calc R 1 . . H
H24B 0.7518 0.5479 0.9484 0.157 Uiso calc R 1 . . H
H24C 0.7217 0.4618 1.0289 0.157 Uiso calc R 1 . . H

loop_
_atom_site_aniso_label
_atom_site_aniso_U_11
_atom_site_aniso_U_22
_atom_site_aniso_U_33
_atom_site_aniso_U_12
_atom_site_aniso_U_13
_atom_site_aniso_U_23
O1 0.1056(18) 0.0667(12) 0.0838(17) 0.0188(11) 0.0243(15) -0.0001(11)
O2 0.0656(14) 0.1412(19) 0.0624(15) 0.0218(13) -0.0104(12) -0.0132(14)
O3 0.0598(15) 0.1364(19) 0.110(2) 0.0066(14) 0.0162(15) -0.0394(17)
N1 0.0692(16) 0.0589(12) 0.0551(15) -0.0008(11) 0.0028(12) 0.0012(11)
N2 0.0873(19) 0.0746(14) 0.0657(17) 0.0102(13) 0.0167(15) -0.0043(14)
C1 0.078(2) 0.0613(14) 0.0625(19) 0.0098(15) -0.0013(17) 0.0032(13)
C2 0.072(2) 0.0542(14) 0.064(2) 0.0051(13) -0.0052(16) -0.0018(14)
C3 0.080(2) 0.0691(16) 0.075(2) 0.0061(16) -0.0065(19) 0.0105(17)
C4 0.096(3) 0.0744(18) 0.090(3) 0.0043(19) 0.006(2) 0.0160(18)
C5 0.082(3) 0.0682(18) 0.104(3) 0.0009(16) 0.007(2) -0.002(2)
C6 0.096(3) 0.0753(19) 0.097(3) 0.0013(19) -0.023(2) 0.000(2)
C7 0.093(3) 0.0718(18) 0.073(2) -0.0061(19) -0.012(2) 0.0065(16)
C8 0.0585(17) 0.0707(15) 0.0530(17) 0.0020(14) 0.0036(14) -0.0037(13)
C9 0.069(2) 0.0721(15) 0.0478(16) -0.0036(15) -0.0060(16) 0.0045(13)
C10 0.064(2) 0.0776(19) 0.064(2) 0.0042(15) -0.0047(15) 0.0024(15)
C11 0.089(3) 0.090(2) 0.081(3) 0.0131(18) -0.004(2) 0.0213(18)
C12 0.109(3) 0.094(2) 0.091(3) 0.012(2) -0.014(3) 0.022(2)
C13 0.116(3) 0.107(3) 0.076(3) -0.012(2) 0.016(2) 0.031(2)
C14 0.083(2) 0.098(2) 0.065(2) 0.0071(18) 0.0149(19) 0.0096(18)
C15 0.0568(18) 0.0619(14) 0.0499(16) -0.0012(13) 0.0047(14) -0.0042(12)
C16 0.0634(19) 0.0792(18) 0.0545(18) -0.0032(15) 0.0087(15) -0.0059(14)
C17 0.0565(19) 0.0791(16) 0.0532(18) -0.0025(14) 0.0078(15) -0.0065(15)
C18 0.079(2) 0.0729(19) 0.091(3) 0.0006(17) 0.019(2) -0.0119(17)
C19 0.098(3) 0.084(2) 0.111(3) 0.030(2) 0.023(3) 0.005(2)
C20 0.075(3) 0.131(3) 0.090(3) 0.024(2) 0.001(2) 0.004(2)
C21 0.067(3) 0.124(3) 0.083(3) -0.006(2) -0.0008(19) -0.010(2)
C22 0.066(2) 0.0840(18) 0.069(2) -0.0082(18) 0.0022(17) -0.0014(17)
C23 0.060(2) 0.0747(16) 0.0583(19) 0.0028(14) 0.0103(17) 0.0036(15)
C24 0.071(2) 0.163(4) 0.080(3) 0.018(2) -0.020(2) 0.003(2)

loop_
_atom_type_symbol
_atom_type_description
_atom_type_scat_dispersion_real
_atom_type_scat_dispersion_imag
_atom_type_scat_source
C C 0.0033 0.0016 'International Tables Vol C Tables 4.2.6.8 and 6.1.1.4'
H H 0.0000 0.0000 'International Tables Vol C Tables 4.2.6.8 and 6.1.1.4'
N N 0.0061 0.0033 'International Tables Vol C Tables 4.2.6.8 and 6.1.1.4'
O O 0.0106 0.0060 'International Tables Vol C Tables 4.2.6.8 and 6.1.1.4'

loop_
_geom_angle_atom_site_label_1
_geom_angle_atom_site_label_2
_geom_angle_atom_site_label_3
_geom_angle
_geom_angle_publ_flag
N2 O1 C1 109.71(19) yes
C23 O2 C24 117.3(3) yes
C8 N1 C15 121.8(2) no
C8 N1 C1 105.2(2) yes
C15 N1 C1 119.1(2) no
C8 N2 O1 105.8(2) yes
O1 C1 N1 103.1(2) yes
O1 C1 C2 110.8(2) yes
N1 C1 C2 114.0(2) yes
C7 C2 C3 118.5(3) no
C7 C2 C1 121.8(3) no
C3 C2 C1 119.7(3) no
C2 C3 C4 120.5(3) no
C5 C4 C3 119.7(3) no
C4 C5 C6 120.3(3) no
C5 C6 C7 119.6(4) no
C2 C7 C6 121.5(3) no
N2 C8 N1 115.6(2) yes
N2 C8 C9 121.2(3) no
N1 C8 C9 122.9(2) no
C10 C9 C14 119.6(3) no
C10 C9 C8 119.9(3) no
C14 C9 C8 120.4(3) no
C11 C10 C9 120.3(3) no
C12 C11 C10 120.4(3) no
C13 C12 C11 119.9(3) no
C12 C13 C14 120.8(3) no
C9 C14 C13 119.1(3) no
N1 C15 C23 111.5(2) yes
N1 C15 C16 111.9(2) yes
C23 C15 C16 114.3(2) no
C17 C16 C15 111.5(2) yes
C22 C17 C18 117.3(3) no
C22 C17 C16 122.5(3) no
C18 C17 C16 120.2(3) no
C19 C18 C17 120.6(3) no
C18 C19 C20 120.8(3) no
C21 C20 C19 118.8(4) no
C20 C21 C22 121.2(4) no
C17 C22 C21 121.2(3) no
O3 C23 O2 122.4(3) yes
O3 C23 C15 125.2(3) yes
O2 C23 C15 112.4(2) yes

loop_
_geom_bond_atom_site_label_1
_geom_bond_atom_site_label_2
_geom_bond_site_symmetry_2
_geom_bond_distance
_geom_bond_publ_flag
O1 N2 . 1.431(3) yes
O1 C1 . 1.439(4) yes
O2 C23 . 1.321(4) yes
O2 C24 . 1.450(4) yes
O3 C23 . 1.187(3) yes
N1 C8 . 1.389(4) yes
N1 C15 . 1.455(3) yes
N1 C1 . 1.473(3) yes
N2 C8 . 1.287(3) yes
C1 C2 . 1.491(4) yes
C2 C7 . 1.378(4) no
C2 C3 . 1.381(5) no
C3 C4 . 1.394(4) no
C4 C5 . 1.373(5) no
C5 C6 . 1.374(5) no
C6 C7 . 1.378(5) no
C8 C9 . 1.470(4) yes
C9 C10 . 1.385(4) no
C9 C14 . 1.386(4) no
C10 C11 . 1.380(4) no
C11 C12 . 1.374(5) no
C12 C13 . 1.360(5) no
C13 C14 . 1.402(5) no
C15 C23 . 1.513(4) yes
C15 C16 . 1.535(4) yes
C16 C17 . 1.507(4) yes
C17 C22 . 1.371(4) no
C17 C18 . 1.400(4) no
C18 C19 . 1.370(5) no
C19 C20 . 1.376(5) no
C20 C21 . 1.350(5) no
C21 C22 . 1.377(5) no

loop_
_cod_related_entry_id
_cod_related_entry_database
_cod_related_entry_code
1 ChemSpider 21183092
